data_1549355
loop_
_publ_author_name
'Seidel, Nadine'
'Seichter, Wilhelm'
'Weber, Edwin'

_publ_section_title
;
 3,4-Dibromo-2,2,5,5-tetraphenyl-2,5-dihydrofuran
;
_journal_coeditor_code SJ4159
_journal_issue 4
_journal_name_full IUCrData
_journal_page_first x180416
_journal_paper_doi 10.1107/S2414314618004169
_journal_volume 3
_journal_year 2018
_chemical_formula_iupac 'C28 H20 Br2 O'
_chemical_formula_moiety 'C28 H20 Br2 O'
_chemical_formula_sum 'C28 H20 Br2 O'
_chemical_formula_weight 532.26
_chemical_name_systematic
;
3,4-Dibromo-2,2,5,5-tetraphenyl-2,5-dihydrofuran
;
_space_group_crystal_system orthorhombic
_space_group_IT_number 19
_space_group_name_Hall 'P 2ac 2ab'
_space_group_name_H-M_alt 'P 21 21 21'
_symmetry_space_group_name_Hall 'P 2ac 2ab'
_symmetry_space_group_name_H-M 'P 21 21 21'
_atom_sites_solution_hydrogens geom
_audit_creation_method SHELXL-2014/7
_cell_angle_alpha 90
_cell_angle_beta 90
_cell_angle_gamma 90
_cell_formula_units_Z 4
_cell_length_a 9.4301(5)
_cell_length_b 9.4561(5)
_cell_length_c 24.8572(12)
_cell_measurement_reflns_used 9991
_cell_measurement_temperature 153(2)
_cell_measurement_theta_max 25.31
_cell_measurement_theta_min 2.30
_cell_volume 2216.6(2)
_computing_cell_refinement
;
<i>SAINT-NT</i> (Bruker, 2014)
;
_computing_data_collection
;
APEX2 (Bruker, 2014)
;
_computing_data_reduction
;
<i>SAINT-NT</i> (Bruker, 2014)
;
_computing_molecular_graphics
;
ORTEP-3 for Windows (Farrugia, 2012)
;
_computing_publication_material
;
SHELXTL (Sheldrick, 2008b)
;
_computing_structure_refinement
;
SHELXL2014 (Sheldrick, 2015b)
;
_computing_structure_solution
;
SHELXT (Sheldrick, 2015a)
;
_diffrn_ambient_temperature 153(2)
_diffrn_measured_fraction_theta_full 0.998
_diffrn_measured_fraction_theta_max 0.998
_diffrn_measurement_device_type 'Bruker Kappa goniometer with an APEXII CCD area detector'
_diffrn_measurement_method '\f and \w scans'
_diffrn_radiation_type MoK\a
_diffrn_radiation_wavelength 0.71073
_diffrn_reflns_av_R_equivalents 0.0311
_diffrn_reflns_limit_h_max 12
_diffrn_reflns_limit_h_min -12
_diffrn_reflns_limit_k_max 12
_diffrn_reflns_limit_k_min -12
_diffrn_reflns_limit_l_max 31
_diffrn_reflns_limit_l_min -31
_diffrn_reflns_number 39405
_diffrn_reflns_theta_full 25.242
_diffrn_reflns_theta_max 27.099
_diffrn_reflns_theta_min 3.051
_exptl_absorpt_coefficient_mu 3.675
_exptl_absorpt_correction_T_max 0.7333
_exptl_absorpt_correction_T_min 0.3008
_exptl_absorpt_correction_type multi-scan
_exptl_absorpt_process_details
;
(SADABS; Sheldrick, 2008a)
;
_exptl_crystal_colour yellow
_exptl_crystal_density_diffrn 1.595
_exptl_crystal_description column
_exptl_crystal_F_000 1064
_exptl_crystal_size_max 0.430
_exptl_crystal_size_mid 0.240
_exptl_crystal_size_min 0.090
_refine_diff_density_max 0.501
_refine_diff_density_min -0.362
_refine_ls_abs_structure_details
;
Flack <i>x</i> determined using 1813 quotients
[(<i>I</i>^+^)-(<i>I</i>^-^)]/[(<i>I</i>^+^)+(<i>I</i>^-^)]
(Parsons <i>et al.</i>, 2013)
;
_refine_ls_abs_structure_Flack 0.014(3)
_refine_ls_extinction_method none
_refine_ls_goodness_of_fit_ref 1.059
_refine_ls_hydrogen_treatment constr
_refine_ls_matrix_type full
_refine_ls_number_parameters 280
_refine_ls_number_reflns 4867
_refine_ls_number_restraints 0
_refine_ls_restrained_S_all 1.059
_refine_ls_R_factor_all 0.0267
_refine_ls_R_factor_gt 0.0221
_refine_ls_shift/su_max 0.002
_refine_ls_shift/su_mean 0.000
_refine_ls_structure_factor_coef Fsqd
_refine_ls_weighting_details 'w=1/[\s^2^(Fo^2^)+(0.0208P)^2^+0.6860P] where P=(Fo^2^+2Fc^2^)/3'
_refine_ls_weighting_scheme calc
_refine_ls_wR_factor_gt 0.0458
_refine_ls_wR_factor_ref 0.0473
_reflns_number_gt 4510
_reflns_number_total 4867
_reflns_threshold_expression 'I > 2\s(I)'
_cod_data_source_file sj4159sup1.cif
_cod_data_source_block I
_cod_database_code 1549355
_shelx_space_group_comment
;
The symmetry employed for this shelxl refinement is uniquely defined
by the following loop, which should always be used as a source of
symmetry information in preference to the above space-group names.
They are only intended as comments.
;
_shelx_estimated_absorpt_t_min 0.301
_shelx_estimated_absorpt_t_max 0.733

loop_
_space_group_symop_operation_xyz
'x, y, z'
'-x+1/2, -y, z+1/2'
'-x, y+1/2, -z+1/2'
'x+1/2, -y+1/2, -z'

loop_
_atom_site_type_symbol
_atom_site_label
_atom_site_fract_x
_atom_site_fract_y
_atom_site_fract_z
_atom_site_U_iso_or_equiv
_atom_site_adp_type
_atom_site_calc_flag
_atom_site_occupancy
Br Br1 0.89406(3) 0.13600(3) 0.75235(2) 0.03301(8) Uani d 1
Br Br2 0.81193(4) -0.16441(3) 0.67457(2) 0.04367(10) Uani d 1
O O1 0.72096(19) 0.21958(19) 0.60295(8) 0.0221(4) Uani d 1
C C1 0.8180(3) 0.0195(3) 0.55259(11) 0.0227(5) Uani d 1
C C2 0.9027(3) 0.1164(3) 0.52542(11) 0.0249(6) Uani d 1
H H2 0.8987 0.2137 0.5348 0.030 Uiso calc 1
C C3 0.9935(3) 0.0718(3) 0.48454(12) 0.0287(6) Uani d 1
H H3 1.0505 0.1390 0.4661 0.034 Uiso calc 1
C C4 1.0009(3) -0.0690(4) 0.47076(13) 0.0309(7) Uani d 1
H H4 1.0639 -0.0994 0.4432 0.037 Uiso calc 1
C C5 0.9164(3) -0.1659(3) 0.49715(12) 0.0350(7) Uani d 1
H H5 0.9220 -0.2632 0.4879 0.042 Uiso calc 1
C C6 0.8235(3) -0.1225(3) 0.53706(11) 0.0306(6) Uani d 1
H H6 0.7632 -0.1897 0.5540 0.037 Uiso calc 1
C C7 0.5668(3) 0.0223(3) 0.59101(11) 0.0242(6) Uani d 1
C C8 0.5012(3) 0.0558(3) 0.54270(12) 0.0256(6) Uani d 1
H H8 0.5553 0.0954 0.5142 0.031 Uiso calc 1
C C9 0.3571(3) 0.0319(3) 0.53566(13) 0.0299(7) Uani d 1
H H9 0.3126 0.0586 0.5029 0.036 Uiso calc 1
C C10 0.2784(3) -0.0302(3) 0.57589(13) 0.0334(7) Uani d 1
H H10 0.1800 -0.0473 0.5709 0.040 Uiso calc 1
C C11 0.3431(4) -0.0672(4) 0.62314(14) 0.0426(9) Uani d 1
H H11 0.2896 -0.1114 0.6508 0.051 Uiso calc 1
C C12 0.4873(3) -0.0405(4) 0.63092(13) 0.0367(8) Uani d 1
H H12 0.5309 -0.0658 0.6640 0.044 Uiso calc 1
C C13 0.9269(3) 0.3462(3) 0.63427(10) 0.0222(5) Uani d 1
C C14 1.0550(3) 0.2743(3) 0.63200(12) 0.0298(7) Uani d 1
H H14 1.0605 0.1793 0.6442 0.036 Uiso calc 1
C C15 1.1751(3) 0.3406(4) 0.61195(12) 0.0347(7) Uani d 1
H H15 1.2620 0.2900 0.6098 0.042 Uiso calc 1
C C16 1.1693(3) 0.4786(4) 0.59515(12) 0.0356(7) Uani d 1
H H16 1.2524 0.5241 0.5821 0.043 Uiso calc 1
C C17 1.0433(3) 0.5508(4) 0.59718(12) 0.0336(7) Uani d 1
H H17 1.0391 0.6464 0.5855 0.040 Uiso calc 1
C C18 0.9221(3) 0.4851(3) 0.61623(11) 0.0277(6) Uani d 1
H H18 0.8349 0.5354 0.6170 0.033 Uiso calc 1
C C19 0.6891(3) 0.3723(3) 0.68066(10) 0.0228(5) Uani d 1
C C20 0.5465(3) 0.3771(3) 0.66836(12) 0.0305(6) Uani d 1
H H20 0.5084 0.3145 0.6422 0.037 Uiso calc 1
C C21 0.4587(3) 0.4733(4) 0.69428(13) 0.0411(8) Uani d 1
H H21 0.3604 0.4754 0.6860 0.049 Uiso calc 1
C C22 0.5128(4) 0.5661(4) 0.73193(13) 0.0390(8) Uani d 1
H H22 0.4530 0.6346 0.7483 0.047 Uiso calc 1
C C23 0.6546(3) 0.5585(3) 0.74557(13) 0.0343(7) Uani d 1
H H23 0.6917 0.6194 0.7725 0.041 Uiso calc 1
C C24 0.7425(3) 0.4628(3) 0.72030(11) 0.0275(6) Uani d 1
H H24 0.8399 0.4582 0.7299 0.033 Uiso calc 1
C C25 0.7222(3) 0.0655(3) 0.59914(11) 0.0226(6) Uani d 1
C C26 0.7833(3) 0.0246(3) 0.65326(12) 0.0252(6) Uani d 1
C C27 0.8166(3) 0.1362(3) 0.68208(10) 0.0246(5) Uani d 1
C C28 0.7898(3) 0.2722(3) 0.65141(11) 0.0213(6) Uani d 1

loop_
_atom_site_aniso_label
_atom_site_aniso_U_11
_atom_site_aniso_U_22
_atom_site_aniso_U_33
_atom_site_aniso_U_12
_atom_site_aniso_U_13
_atom_site_aniso_U_23
Br1 0.02996(13) 0.03975(17) 0.02930(14) 0.00078(13) -0.01210(13) 0.00297(15)
Br2 0.0640(2) 0.02275(15) 0.04424(18) 0.00568(16) -0.01158(17) 0.00825(14)
O1 0.0226(10) 0.0183(9) 0.0254(10) -0.0006(7) -0.0052(8) -0.0013(8)
C1 0.0222(13) 0.0213(13) 0.0246(14) 0.0017(12) -0.0060(11) 0.0013(11)
C2 0.0244(13) 0.0213(14) 0.0289(14) 0.0016(12) -0.0047(12) -0.0024(11)
C3 0.0237(15) 0.0326(16) 0.0297(16) -0.0018(12) -0.0023(12) -0.0014(12)
C4 0.0233(16) 0.0391(18) 0.0303(17) 0.0071(14) -0.0012(12) -0.0045(13)
C5 0.0416(17) 0.0240(15) 0.0394(17) 0.0099(14) -0.0092(14) -0.0064(13)
C6 0.0338(15) 0.0228(14) 0.0352(16) -0.0004(13) -0.0035(13) -0.0002(12)
C7 0.0239(14) 0.0201(14) 0.0285(15) -0.0018(11) -0.0025(11) -0.0039(11)
C8 0.0256(15) 0.0211(15) 0.0301(16) -0.0004(12) 0.0000(12) 0.0002(12)
C9 0.0265(15) 0.0269(16) 0.0364(17) 0.0018(12) -0.0075(12) -0.0015(13)
C10 0.0216(15) 0.0390(19) 0.0397(18) -0.0056(13) 0.0001(13) -0.0111(14)
C11 0.0357(18) 0.058(2) 0.0344(18) -0.0193(16) 0.0068(14) -0.0028(16)
C12 0.0346(17) 0.049(2) 0.0266(17) -0.0114(15) -0.0028(13) 0.0017(14)
C13 0.0195(12) 0.0250(14) 0.0222(13) -0.0029(11) -0.0006(9) -0.0058(12)
C14 0.0253(15) 0.0289(16) 0.0351(17) 0.0013(12) -0.0022(12) -0.0059(13)
C15 0.0189(13) 0.0455(19) 0.0398(17) 0.0019(15) 0.0009(12) -0.0100(15)
C16 0.0250(15) 0.051(2) 0.0309(17) -0.0106(15) 0.0055(13) -0.0035(14)
C17 0.0367(17) 0.0339(18) 0.0303(17) -0.0051(14) 0.0049(14) 0.0048(13)
C18 0.0253(15) 0.0320(16) 0.0258(15) 0.0004(12) 0.0019(11) 0.0013(12)
C19 0.0222(12) 0.0238(13) 0.0222(12) -0.0036(12) -0.0002(11) 0.0028(11)
C20 0.0252(13) 0.0380(17) 0.0283(15) 0.0018(12) -0.0022(12) -0.0062(14)
C21 0.0248(15) 0.060(2) 0.0387(18) 0.0095(16) -0.0014(13) -0.0068(16)
C22 0.0375(18) 0.046(2) 0.0339(18) 0.0114(15) 0.0093(14) -0.0067(14)
C23 0.0403(16) 0.0347(16) 0.0280(16) -0.0054(13) 0.0053(14) -0.0054(14)
C24 0.0240(14) 0.0319(17) 0.0266(15) -0.0056(12) 0.0003(12) -0.0007(13)
C25 0.0246(14) 0.0178(13) 0.0255(15) -0.0018(11) -0.0035(12) -0.0004(11)
C26 0.0239(14) 0.0208(14) 0.0310(15) 0.0001(11) -0.0008(12) 0.0057(11)
C27 0.0202(12) 0.0279(14) 0.0257(13) -0.0011(12) -0.0036(11) 0.0032(12)
C28 0.0199(13) 0.0219(13) 0.0222(13) -0.0021(11) -0.0036(11) -0.0020(11)

loop_
_atom_type_symbol
_atom_type_description
_atom_type_scat_dispersion_real
_atom_type_scat_dispersion_imag
_atom_type_scat_source
C C 0.0033 0.0016 'International Tables Vol C Tables 4.2.6.8 and 6.1.1.4'
H H 0.0000 0.0000 'International Tables Vol C Tables 4.2.6.8 and 6.1.1.4'
O O 0.0106 0.0060 'International Tables Vol C Tables 4.2.6.8 and 6.1.1.4'
Br Br -0.2901 2.4595 'International Tables Vol C Tables 4.2.6.8 and 6.1.1.4'

loop_
_geom_angle_atom_site_label_1
_geom_angle_atom_site_label_2
_geom_angle_atom_site_label_3
_geom_angle
C28 O1 C25 113.0(2)
C2 C1 C6 118.5(3)
C2 C1 C25 121.3(2)
C6 C1 C25 120.2(3)
C1 C2 C3 120.5(3)
C1 C2 H2 119.7
C3 C2 H2 119.7
C4 C3 C2 120.3(3)
C4 C3 H3 119.8
C2 C3 H3 119.8
C3 C4 C5 119.6(3)
C3 C4 H4 120.2
C5 C4 H4 120.2
C4 C5 C6 120.6(3)
C4 C5 H5 119.7
C6 C5 H5 119.7
C5 C6 C1 120.3(3)
C5 C6 H6 119.8
C1 C6 H6 119.8
C12 C7 C8 118.6(3)
C12 C7 C25 122.6(3)
C8 C7 C25 118.6(3)
C7 C8 C9 120.5(3)
C7 C8 H8 119.7
C9 C8 H8 119.7
C10 C9 C8 120.4(3)
C10 C9 H9 119.8
C8 C9 H9 119.8
C11 C10 C9 119.4(3)
C11 C10 H10 120.3
C9 C10 H10 120.3
C10 C11 C12 120.5(3)
C10 C11 H11 119.8
C12 C11 H11 119.8
C7 C12 C11 120.5(3)
C7 C12 H12 119.7
C11 C12 H12 119.7
C14 C13 C18 118.6(3)
C14 C13 C28 121.5(3)
C18 C13 C28 119.6(2)
C13 C14 C15 120.3(3)
C13 C14 H14 119.9
C15 C14 H14 119.9
C16 C15 C14 120.4(3)
C16 C15 H15 119.8
C14 C15 H15 119.8
C17 C16 C15 119.8(3)
C17 C16 H16 120.1
C15 C16 H16 120.1
C16 C17 C18 120.3(3)
C16 C17 H17 119.9
C18 C17 H17 119.9
C17 C18 C13 120.5(3)
C17 C18 H18 119.7
C13 C18 H18 119.7
C20 C19 C24 119.1(3)
C20 C19 C28 121.5(2)
C24 C19 C28 119.4(2)
C19 C20 C21 120.0(3)
C19 C20 H20 120.0
C21 C20 H20 120.0
C22 C21 C20 120.7(3)
C22 C21 H21 119.6
C20 C21 H21 119.6
C21 C22 C23 119.4(3)
C21 C22 H22 120.3
C23 C22 H22 120.3
C24 C23 C22 120.3(3)
C24 C23 H23 119.9
C22 C23 H23 119.9
C23 C24 C19 120.4(3)
C23 C24 H24 119.8
C19 C24 H24 119.8
O1 C25 C26 101.5(2)
O1 C25 C1 109.7(2)
C26 C25 C1 112.0(2)
O1 C25 C7 105.5(2)
C26 C25 C7 114.3(2)
C1 C25 C7 112.9(2)
C27 C26 C25 111.8(2)
C27 C26 Br2 125.1(2)
C25 C26 Br2 123.1(2)
C26 C27 C28 111.6(2)
C26 C27 Br1 126.5(2)
C28 C27 Br1 121.91(19)
O1 C28 C27 101.5(2)
O1 C28 C19 109.2(2)
C27 C28 C19 113.0(2)
O1 C28 C13 107.6(2)
C27 C28 C13 112.8(2)
C19 C28 C13 112.1(2)

loop_
_geom_bond_atom_site_label_1
_geom_bond_atom_site_label_2
_geom_bond_distance
Br1 C27 1.894(3)
Br2 C26 1.884(3)
O1 C28 1.456(3)
O1 C25 1.460(3)
C1 C2 1.390(4)
C1 C6 1.399(4)
C1 C25 1.531(4)
C2 C3 1.394(4)
C2 H2 0.9500
C3 C4 1.377(5)
C3 H3 0.9500
C4 C5 1.380(5)
C4 H4 0.9500
C5 C6 1.386(4)
C5 H5 0.9500
C6 H6 0.9500
C7 C12 1.378(4)
C7 C8 1.388(4)
C7 C25 1.535(4)
C8 C9 1.388(4)
C8 H8 0.9500
C9 C10 1.377(4)
C9 H9 0.9500
C10 C11 1.369(5)
C10 H10 0.9500
C11 C12 1.396(4)
C11 H11 0.9500
C12 H12 0.9500
C13 C14 1.387(4)
C13 C18 1.389(4)
C13 C28 1.530(4)
C14 C15 1.387(4)
C14 H14 0.9500
C15 C16 1.372(5)
C15 H15 0.9500
C16 C17 1.371(5)
C16 H16 0.9500
C17 C18 1.385(4)
C17 H17 0.9500
C18 H18 0.9500
C19 C20 1.379(4)
C19 C24 1.399(4)
C19 C28 1.526(4)
C20 C21 1.389(4)
C20 H20 0.9500
C21 C22 1.380(5)
C21 H21 0.9500
C22 C23 1.381(4)
C22 H22 0.9500
C23 C24 1.379(4)
C23 H23 0.9500
C24 H24 0.9500
C25 C26 1.514(4)
C26 C27 1.313(4)
C27 C28 1.517(4)

loop_
_geom_hbond_atom_site_label_D
_geom_hbond_atom_site_label_H
_geom_hbond_atom_site_label_A
_geom_hbond_site_symmetry_A
_geom_hbond_distance_DH
_geom_hbond_distance_HA
_geom_hbond_distance_DA
_geom_hbond_angle_DHA
C5 H5 Cg2 3_546 0.95 2.82 3.701(3) 155.1
C10 H10 Cg1 1_455 0.95 2.96 3.835(3) 153.6
C16 H16 Cg1 3_556 0.95 2.75 3.508(3) 137.0

loop_
_geom_torsion_atom_site_label_1
_geom_torsion_atom_site_label_2
_geom_torsion_atom_site_label_3
_geom_torsion_atom_site_label_4
_geom_torsion
C6 C1 C2 C3 -1.5(4)
C25 C1 C2 C3 177.5(2)
C1 C2 C3 C4 -0.4(4)
C2 C3 C4 C5 0.9(4)
C3 C4 C5 C6 0.5(5)
C4 C5 C6 C1 -2.5(5)
C2 C1 C6 C5 2.9(4)
C25 C1 C6 C5 -176.1(3)
C12 C7 C8 C9 2.6(4)
C25 C7 C8 C9 -173.3(3)
C7 C8 C9 C10 -2.4(5)
C8 C9 C10 C11 0.6(5)
C9 C10 C11 C12 0.9(5)
C8 C7 C12 C11 -1.2(5)
C25 C7 C12 C11 174.7(3)
C10 C11 C12 C7 -0.6(5)
C18 C13 C14 C15 -0.1(4)
C28 C13 C14 C15 174.5(3)
C13 C14 C15 C16 1.3(5)
C14 C15 C16 C17 -1.3(5)
C15 C16 C17 C18 0.2(5)
C16 C17 C18 C13 1.0(5)
C14 C13 C18 C17 -1.0(4)
C28 C13 C18 C17 -175.7(3)
C24 C19 C20 C21 1.6(4)
C28 C19 C20 C21 -177.5(3)
C19 C20 C21 C22 0.8(5)
C20 C21 C22 C23 -2.9(5)
C21 C22 C23 C24 2.5(5)
C22 C23 C24 C19 -0.1(5)
C20 C19 C24 C23 -2.0(4)
C28 C19 C24 C23 177.1(3)
C28 O1 C25 C26 6.5(3)
C28 O1 C25 C1 -112.2(2)
C28 O1 C25 C7 126.0(2)
C2 C1 C25 O1 8.3(4)
C6 C1 C25 O1 -172.7(2)
C2 C1 C25 C26 -103.6(3)
C6 C1 C25 C26 75.4(3)
C2 C1 C25 C7 125.6(3)
C6 C1 C25 C7 -55.4(3)
C12 C7 C25 O1 -106.8(3)
C8 C7 C25 O1 69.0(3)
C12 C7 C25 C26 3.9(4)
C8 C7 C25 C26 179.7(2)
C12 C7 C25 C1 133.5(3)
C8 C7 C25 C1 -50.7(3)
O1 C25 C26 C27 -2.3(3)
C1 C25 C26 C27 114.7(3)
C7 C25 C26 C27 -115.3(3)
O1 C25 C26 Br2 179.54(18)
C1 C25 C26 Br2 -63.5(3)
C7 C25 C26 Br2 66.5(3)
C25 C26 C27 C28 -2.5(3)
Br2 C26 C27 C28 175.6(2)
C25 C26 C27 Br1 179.32(19)
Br2 C26 C27 Br1 -2.5(4)
C25 O1 C28 C27 -7.8(3)
C25 O1 C28 C19 -127.3(2)
C25 O1 C28 C13 110.9(2)
C26 C27 C28 O1 6.2(3)
Br1 C27 C28 O1 -175.57(17)
C26 C27 C28 C19 123.0(3)
Br1 C27 C28 C19 -58.8(3)
C26 C27 C28 C13 -108.7(3)
Br1 C27 C28 C13 69.5(3)
C20 C19 C28 O1 15.0(3)
C24 C19 C28 O1 -164.0(2)
C20 C19 C28 C27 -97.1(3)
C24 C19 C28 C27 83.8(3)
C20 C19 C28 C13 134.2(3)
C24 C19 C28 C13 -44.9(3)
C14 C13 C28 O1 -92.0(3)
C18 C13 C28 O1 82.5(3)
C14 C13 C28 C27 19.1(4)
C18 C13 C28 C27 -166.3(2)
C14 C13 C28 C19 147.9(2)
C18 C13 C28 C19 -37.5(3)

_cod_database_fobs_code 1549355
